data_7100684
loop_
_publ_author_name
'Spencer Williams'
'Emma Denehy'
'Jonathan M. White'

_publ_section_title
;
Ground state structures of sulfate monoesters and
sulfamates reveal similar reaction coordinates for sulfuryl and sulfamyl
transfer
;
_journal_name_full 'Chemical Communications'
_journal_paper_doi 10.1039/b513712h
_journal_year 2006
_chemical_formula_sum 'C6 H6 N2 O5 S'
_chemical_formula_weight 218.19
_chemical_name_common '4-nitrophenyl sulfamate'
_space_group_IT_number 14
_symmetry_cell_setting monoclinic
_symmetry_space_group_name_Hall '-P 2yn'
_symmetry_space_group_name_H-M 'P 1 21/n 1'
_cell_angle_alpha 90.00
_cell_angle_beta 98.383(2)
_cell_angle_gamma 90.00
_cell_formula_units_Z 4
_cell_length_a 9.9687(10)
_cell_length_b 6.9592(7)
_cell_length_c 12.2538(12)
_cell_measurement_temperature 130(2)
_cell_volume 841.01(15)
_diffrn_ambient_temperature 130(2)
_exptl_crystal_density_diffrn 1.723
_cod_depositor_comments
;
The following automatic conversions were performed:
'_symmetry_cell_setting' value 'Monoclinic' changed to 'monoclinic'
according to '/home/saulius/struct/CIF-dictionaries/cif_core.dic'
dictionary named 'cif_core.dic' version 2.4.1 from 2010-06-29.

Automatic conversion script
Id: cif_fix_enum 1527 2010-12-29 10:47:43Z saulius 
;
_cod_original_sg_symbol_H-M 'P 21/n'
_cod_database_code 7100684

loop_
_symmetry_equiv_pos_as_xyz
'x, y, z'
'-x+1/2, y+1/2, -z+1/2'
'-x, -y, -z'
'x-1/2, -y-1/2, z-1/2'

loop_
_atom_site_label
_atom_site_type_symbol
_atom_site_fract_x
_atom_site_fract_y
_atom_site_fract_z
_atom_site_U_iso_or_equiv
_atom_site_adp_type
_atom_site_occupancy
_atom_site_symmetry_multiplicity
_atom_site_calc_flag
_atom_site_refinement_flags
_atom_site_disorder_assembly
_atom_site_disorder_group
S1 S 0.57815(4) 0.26297(5) 0.62609(3) 0.01981(15) Uani 1 1 d . . .
O1 O 0.44999(11) 0.12166(15) 0.62617(7) 0.0238(3) Uani 1 1 d . . .
O2 O 0.56427(13) 0.41363(15) 0.70261(9) 0.0289(3) Uani 1 1 d . . .
O3 O 0.57634(13) 0.29845(17) 0.51183(8) 0.0291(3) Uani 1 1 d . . .
O5 O 0.28965(15) -0.1466(2) 1.07767(9) 0.0419(4) Uani 1 1 d . . .
O4 O 0.34684(15) -0.41793(19) 1.01217(10) 0.0385(3) Uani 1 1 d . . .
C2 C 0.36546(16) 0.1404(2) 0.80088(11) 0.0242(3) Uani 1 1 d . . .
H2 H 0.3432 0.2720 0.7878 0.029 Uiso 1 1 calc R . .
C1 C 0.42892(15) 0.0368(2) 0.72634(10) 0.0206(3) Uani 1 1 d . . .
N2 N 0.71012(15) 0.1448(2) 0.67264(11) 0.0281(3) Uani 1 1 d . . .
C4 C 0.37168(15) -0.1430(2) 0.91034(10) 0.0229(3) Uani 1 1 d . . .
C6 C 0.46716(16) -0.1540(2) 0.74328(11) 0.0227(3) Uani 1 1 d . . .
H6 H 0.5123 -0.2204 0.6915 0.027 Uiso 1 1 calc R . .
C3 C 0.33488(17) 0.0491(2) 0.89488(11) 0.0254(3) Uani 1 1 d . . .
H3 H 0.2903 0.1156 0.9470 0.030 Uiso 1 1 calc R . .
C5 C 0.43783(18) -0.2458(2) 0.83791(12) 0.0235(3) Uani 1 1 d . . .
H5 H 0.4628 -0.3761 0.8523 0.028 Uiso 1 1 calc R . .
N1 N 0.33356(15) -0.2424(2) 1.00725(11) 0.0280(3) Uani 1 1 d . . .
H2A H 0.731(2) 0.133(3) 0.741(2) 0.040(6) Uiso 1 1 d . . .
H1 H 0.735(3) 0.063(3) 0.6288(19) 0.048(6) Uiso 1 1 d . . .

loop_
_atom_site_aniso_label
_atom_site_aniso_U_11
_atom_site_aniso_U_22
_atom_site_aniso_U_33
_atom_site_aniso_U_23
_atom_site_aniso_U_13
_atom_site_aniso_U_12
S1 0.0235(3) 0.0184(2) 0.0177(2) -0.00015(10) 0.00358(14) -0.00043(12)
O1 0.0247(6) 0.0272(5) 0.0188(4) 0.0033(4) 0.0011(4) -0.0056(4)
O2 0.0378(7) 0.0209(5) 0.0287(5) -0.0047(4) 0.0077(4) -0.0010(5)
O3 0.0377(7) 0.0303(6) 0.0197(5) 0.0041(4) 0.0057(4) -0.0045(5)
O5 0.0477(9) 0.0568(8) 0.0235(5) 0.0079(5) 0.0128(5) 0.0126(7)
O4 0.0418(8) 0.0378(7) 0.0374(6) 0.0149(5) 0.0110(5) 0.0002(6)
C2 0.0216(8) 0.0243(7) 0.0265(7) 0.0009(5) 0.0033(5) 0.0018(6)
C1 0.0190(7) 0.0244(7) 0.0180(6) 0.0018(5) 0.0013(5) -0.0037(5)
N2 0.0244(8) 0.0354(7) 0.0244(6) 0.0000(5) 0.0037(5) 0.0065(6)
C4 0.0191(8) 0.0306(7) 0.0186(6) 0.0037(5) 0.0015(5) -0.0022(6)
C6 0.0230(8) 0.0240(7) 0.0213(6) -0.0019(5) 0.0037(5) -0.0008(6)
C3 0.0234(8) 0.0308(7) 0.0226(6) -0.0014(5) 0.0055(5) 0.0031(6)
C5 0.0234(8) 0.0229(7) 0.0236(7) 0.0014(5) 0.0012(6) -0.0006(5)
N1 0.0230(8) 0.0397(8) 0.0213(6) 0.0069(5) 0.0026(5) 0.0011(5)

loop_
_geom_bond_atom_site_label_1
_geom_bond_atom_site_label_2
_geom_bond_distance
_geom_bond_site_symmetry_2
_geom_bond_publ_flag
S1 O3 1.4192(11) . ?
S1 O2 1.4267(11) . ?
S1 N2 1.5854(14) . ?
S1 O1 1.6124(11) . ?
O1 C1 1.4052(15) . ?
O5 N1 1.2209(19) . ?
O4 N1 1.2293(18) . ?
C2 C3 1.388(2) . ?
C2 C1 1.387(2) . ?
C1 C6 1.389(2) . ?
C4 C5 1.380(2) . ?
C4 C3 1.392(2) . ?
C4 N1 1.4713(18) . ?
C6 C5 1.392(2) . ?

loop_
_cod_related_entry_id
_cod_related_entry_database
_cod_related_entry_code
1 ChemSpider 8596349
